data_7251172
loop_
_publ_author_name
'Gasol-Cardona, Julia'
'Ward, Martin R.'
'Comboni, Davide'
'Hanfland, Micheal'
'Scatena, Rebecca'
'Warren, Mark R.'
'Maloney, Andrew G. P.'
'Oswald, Iain D. H.'

_publ_section_title
;
 Pressure-induced phase behaviour and compressibility of the racemic and
 chiral solid forms, ofloxacin and levofloxacin
;
_journal_issue 47
_journal_name_full CrystEngComm
_journal_page_first 7662
_journal_page_last 7676
_journal_paper_doi 10.1039/D5CE00855G
_journal_volume 27
_journal_year 2025
_chemical_formula_moiety 'C18 H20 F N3 O4'
_chemical_formula_sum 'C18 H20 F N3 O4'
_chemical_formula_weight 361.37
_chemical_name_systematic Ofloxacin
_space_group_crystal_system monoclinic
_space_group_IT_number 15
_space_group_name_Hall '-C 2yc'
_space_group_name_H-M_alt 'C 1 2/c 1'
_atom_sites_solution_hydrogens geom
_audit_creation_method SHELXL-2019/3
_audit_update_record
;
2025-08-19 deposited with the CCDC.	2025-10-29 downloaded from the CCDC.
;
_cell_angle_alpha 90
_cell_angle_beta 102.951(18)
_cell_angle_gamma 90
_cell_formula_units_Z 8
_cell_length_a 28.443(9)
_cell_length_b 6.0167(7)
_cell_length_c 15.7781(17)
_cell_measurement_pressure 5.2
_cell_measurement_reflns_used 3791
_cell_measurement_temperature 296(2)
_cell_measurement_theta_max 23.285
_cell_measurement_theta_min 2.649
_cell_volume 2631.5(10)
_computing_cell_refinement 'SAINT v8.37A (Bruker, 2015)'
_computing_data_reduction 'SAINT v8.37A (Bruker, 2015)'
_computing_molecular_graphics 'Olex2 1.5-ac7-013 (Dolomanov et al., 2009)'
_computing_publication_material 'Olex2 1.5-ac7-013 (Dolomanov et al., 2009)'
_computing_structure_refinement 'XL  (Sheldrick, 2008)'
_diffrn_ambient_temperature 296(2)
_diffrn_measured_fraction_theta_full 0.350
_diffrn_measured_fraction_theta_max 0.350
_diffrn_measurement_device_type 'Bruker APEX-II CCD'
_diffrn_measurement_method '\f and \w scans'
_diffrn_radiation_type MoK\a
_diffrn_radiation_wavelength 0.71073
_diffrn_reflns_av_R_equivalents 0.0567
_diffrn_reflns_av_unetI/netI 0.0417
_diffrn_reflns_Laue_measured_fraction_full 0.350
_diffrn_reflns_Laue_measured_fraction_max 0.350
_diffrn_reflns_limit_h_max 14
_diffrn_reflns_limit_h_min -14
_diffrn_reflns_limit_k_max 6
_diffrn_reflns_limit_k_min -6
_diffrn_reflns_limit_l_max 17
_diffrn_reflns_limit_l_min -17
_diffrn_reflns_number 3791
_diffrn_reflns_point_group_measured_fraction_full 0.350
_diffrn_reflns_point_group_measured_fraction_max 0.350
_diffrn_reflns_theta_full 23.285
_diffrn_reflns_theta_max 23.285
_diffrn_reflns_theta_min 2.649
_exptl_absorpt_coefficient_mu 0.140
_exptl_absorpt_correction_T_max 0.7449
_exptl_absorpt_correction_T_min 0.6691
_exptl_absorpt_correction_type multi-scan
_exptl_crystal_colour 'clear colourless'
_exptl_crystal_density_diffrn 1.824
_exptl_crystal_description needle
_exptl_crystal_F_000 1520
_exptl_crystal_recrystallization_method 'Re-crystallisation from solvent: Nitrobenzene'
_exptl_crystal_size_max 0.2
_exptl_crystal_size_mid 0.05
_exptl_crystal_size_min 0.05
_refine_diff_density_max 0.099
_refine_diff_density_min -0.133
_refine_diff_density_rms 0.028
_refine_ls_extinction_method none
_refine_ls_goodness_of_fit_ref 1.047
_refine_ls_hydrogen_treatment constr
_refine_ls_matrix_type full
_refine_ls_number_parameters 238
_refine_ls_number_reflns 666
_refine_ls_number_restraints 248
_refine_ls_restrained_S_all 0.866
_refine_ls_R_factor_all 0.0605
_refine_ls_R_factor_gt 0.0307
_refine_ls_shift/su_max 0.000
_refine_ls_shift/su_mean 0.000
_refine_ls_structure_factor_coef Fsqd
_refine_ls_weighting_details 'w=1/[\s^2^(Fo^2^)+(0.0534P)^2^+0.3586P] where P=(Fo^2^+2Fc^2^)/3'
_refine_ls_weighting_scheme calc
_refine_ls_wR_factor_gt 0.0703
_refine_ls_wR_factor_ref 0.0836
_reflns_Friedel_coverage 0.000
_reflns_number_gt 469
_reflns_number_total 666
_reflns_threshold_expression 'I > 2\s(I)'
_cod_data_source_file d5ce00855g2.cif
_cod_data_source_block OFLO_5p2
_cod_depositor_comments 'Adding full bibliography for 7251165--7251187.cif.'
_cod_original_sg_symbol_H-M 'C 2/c'
_cod_database_code 7251172
_shelx_shelxl_version_number 2019/3
_shelx_space_group_comment
;
The symmetry employed for this shelxl refinement is uniquely defined
by the following loop, which should always be used as a source of
symmetry information in preference to the above space-group names.
They are only intended as comments.
;
_shelx_estimated_absorpt_t_min 0.973
_shelx_estimated_absorpt_t_max 0.993

loop_
_space_group_symop_operation_xyz
'x, y, z'
'-x, y, -z+1/2'
'x+1/2, y+1/2, z'
'-x+1/2, y+1/2, -z+1/2'
'-x, -y, -z'
'x, -y, z-1/2'
'-x+1/2, -y+1/2, -z'
'x+1/2, -y+1/2, z-1/2'

loop_
_atom_site_label
_atom_site_type_symbol
_atom_site_fract_x
_atom_site_fract_y
_atom_site_fract_z
_atom_site_U_iso_or_equiv
_atom_site_adp_type
_atom_site_occupancy
_atom_site_site_symmetry_order
_atom_site_calc_flag
_atom_site_refinement_flags_posn
_atom_site_refinement_flags_adp
_atom_site_refinement_flags_occupancy
_atom_site_disorder_assembly
_atom_site_disorder_group
F1 F 0.5705(2) 0.7006(4) 0.79277(16) 0.028(5) Uani 1 1 d D . . . .
O1 O 0.6501(4) 0.5807(5) 0.5668(2) 0.033(4) Uani 1 1 d D . . . .
O4 O 0.4341(3) 0.8178(4) 0.2664(2) 0.022(5) Uani 1 1 d D . . . .
C11 C 0.5247(4) 0.7259(8) 0.5617(3) 0.024(4) Uani 1 1 d D . . . .
O2 O 0.4420(3) 0.8249(5) 0.5270(2) 0.025(4) Uani 1 1 d D . . . .
N3 N 0.5632(4) 0.6827(7) 0.4436(3) 0.024(4) Uani 1 1 d D . . . .
N1 N 0.6520(4) 0.5984(6) 0.7472(3) 0.024(4) Uani 1 1 d D . . . .
C7 C 0.5681(5) 0.6871(9) 0.7058(4) 0.021(4) Uani 1 1 d D . . . .
C10 C 0.5659(5) 0.6756(8) 0.5327(3) 0.021(4) Uani 1 1 d D . . . .
C3 C 0.5222(6) 0.7308(9) 0.3866(4) 0.022(4) Uani 1 1 d D . . . .
H3 H 0.522368 0.734881 0.327760 0.026 Uiso 1 1 calc R U . . .
C8 C 0.6101(5) 0.6305(8) 0.6811(4) 0.019(4) Uani 1 1 d D . . . .
O3 O 0.3980(4) 0.8782(5) 0.3748(2) 0.032(5) Uani 1 1 d D . . . .
H3A H 0.403712 0.857604 0.427480 0.048 Uiso 1 1 calc R U . . .
C4 C 0.4806(5) 0.7736(8) 0.4110(3) 0.021(4) Uani 1 1 d D . . . .
C6 C 0.5256(5) 0.7342(8) 0.6517(3) 0.020(4) Uani 1 1 d D . . . .
H6 H 0.498354 0.770282 0.672280 0.024 Uiso 1 1 calc R U . . .
C9 C 0.6077(5) 0.6249(8) 0.5913(4) 0.024(4) Uani 1 1 d D . . . .
N2 N 0.7477(3) 0.5911(6) 0.8424(2) 0.026(5) Uani 1 1 d D . . . .
C13 C 0.4360(5) 0.8239(8) 0.3450(4) 0.027(5) Uani 1 1 d D . . . .
C16 C 0.7168(4) 0.7747(8) 0.8518(3) 0.028(5) Uani 1 1 d D . . . .
H16A H 0.736054 0.908894 0.864264 0.034 Uiso 1 1 calc R U . . .
H16B H 0.702006 0.746829 0.900466 0.034 Uiso 1 1 calc R U . . .
C5 C 0.4789(4) 0.7771(8) 0.5008(3) 0.020(4) Uani 1 1 d D . . . .
C1 C 0.6437(4) 0.5184(7) 0.4769(3) 0.029(5) Uani 1 1 d D . . . .
H1A H 0.630720 0.368895 0.468824 0.034 Uiso 1 1 calc R U . . .
H1B H 0.674808 0.518274 0.461246 0.034 Uiso 1 1 calc R U . . .
C12 C 0.6314(5) 0.9047(7) 0.4203(3) 0.027(6) Uani 1 1 d D . . . .
H12A H 0.610132 0.999123 0.380007 0.040 Uiso 1 1 calc R U . . .
H12B H 0.662118 0.896996 0.404735 0.040 Uiso 1 1 calc R U . . .
H12C H 0.635633 0.964272 0.477992 0.040 Uiso 1 1 calc R U . . .
C2 C 0.6101(5) 0.6757(8) 0.4176(3) 0.025(5) Uani 1 1 d D . . . .
H2 H 0.604690 0.619445 0.357935 0.030 Uiso 1 1 calc R U . . .
C17 C 0.6781(4) 0.8088(7) 0.7706(3) 0.026(5) Uani 1 1 d D . . . .
H17A H 0.655801 0.922856 0.780552 0.031 Uiso 1 1 calc R U . . .
H17B H 0.692412 0.857138 0.723483 0.031 Uiso 1 1 calc R U . . .
C15 C 0.7203(4) 0.3868(7) 0.8186(3) 0.024(5) Uani 1 1 d D . . . .
H15A H 0.704164 0.346047 0.864429 0.028 Uiso 1 1 calc R U . . .
H15B H 0.742082 0.267206 0.812146 0.028 Uiso 1 1 calc R U . . .
C18 C 0.7845(4) 0.5575(9) 0.9223(3) 0.035(6) Uani 1 1 d D . . . .
H18A H 0.802757 0.691790 0.936689 0.052 Uiso 1 1 calc R U . . .
H18B H 0.805621 0.439258 0.913905 0.052 Uiso 1 1 calc R U . . .
H18C H 0.769233 0.519517 0.968834 0.052 Uiso 1 1 calc R U . . .
C14 C 0.6838(4) 0.4181(7) 0.7355(3) 0.028(5) Uani 1 1 d D . . . .
H14A H 0.699788 0.453556 0.688908 0.033 Uiso 1 1 calc R U . . .
H14B H 0.665393 0.282584 0.720208 0.033 Uiso 1 1 calc R U . . .

loop_
_atom_site_aniso_label
_atom_site_aniso_U_11
_atom_site_aniso_U_22
_atom_site_aniso_U_33
_atom_site_aniso_U_23
_atom_site_aniso_U_13
_atom_site_aniso_U_12
F1 0.029(16) 0.0394(16) 0.0134(13) 0.0031(12) 0.004(4) 0.009(3)
O1 0.046(14) 0.034(2) 0.020(2) 0.0007(17) 0.008(4) 0.007(4)
O4 0.013(18) 0.0332(19) 0.0154(17) -0.0002(14) -0.004(4) 0.008(3)
C11 0.042(13) 0.011(3) 0.020(3) 0.004(2) 0.007(5) 0.010(6)
O2 0.030(14) 0.025(2) 0.017(2) -0.0019(15) 0.002(4) 0.001(4)
N3 0.040(13) 0.018(3) 0.018(3) 0.002(2) 0.014(4) 0.004(5)
N1 0.032(13) 0.017(2) 0.020(2) -0.0017(19) 0.001(4) 0.000(4)
C7 0.030(13) 0.015(3) 0.020(3) 0.000(3) 0.009(5) 0.008(6)
C10 0.039(13) 0.007(3) 0.018(3) 0.000(2) 0.009(5) -0.004(6)
C3 0.038(13) 0.013(3) 0.015(3) 0.000(3) 0.007(5) -0.001(6)
C8 0.022(12) 0.012(3) 0.025(3) 0.001(2) 0.006(5) -0.002(5)
O3 0.048(15) 0.0223(19) 0.028(2) -0.0004(17) 0.011(5) 0.003(4)
C4 0.037(13) 0.007(3) 0.020(3) -0.002(2) 0.007(5) -0.001(6)
C6 0.025(14) 0.014(3) 0.025(3) 0.002(2) 0.011(5) 0.008(5)
C9 0.040(13) 0.007(3) 0.025(3) 0.000(2) 0.011(5) -0.001(5)
N2 0.038(15) 0.016(2) 0.023(2) -0.0007(17) 0.006(4) 0.000(4)
C13 0.042(14) 0.005(3) 0.031(3) 0.000(3) 0.006(5) 0.005(5)
C16 0.044(16) 0.019(2) 0.018(2) 0.003(2) 0.000(5) 0.003(5)
C5 0.036(13) 0.008(3) 0.018(3) -0.005(2) 0.008(5) -0.004(5)
C1 0.042(17) 0.025(3) 0.019(3) 0.001(2) 0.010(5) 0.010(5)
C12 0.02(2) 0.027(3) 0.029(3) 0.002(2) 0.007(7) 0.002(5)
C2 0.033(14) 0.022(3) 0.015(3) 0.003(2) 0.000(6) 0.000(5)
C17 0.039(15) 0.018(3) 0.018(3) -0.002(2) 0.001(5) -0.009(4)
C15 0.028(15) 0.019(2) 0.025(3) 0.004(2) 0.008(5) -0.004(4)
C18 0.042(17) 0.034(3) 0.026(3) -0.008(2) 0.002(5) 0.002(5)
C14 0.032(15) 0.015(2) 0.032(3) -0.002(2) 0.000(5) 0.001(5)

loop_
_atom_type_symbol
_atom_type_description
_atom_type_scat_dispersion_real
_atom_type_scat_dispersion_imag
_atom_type_scat_source
C C 0.0033 0.0016 'International Tables Vol C Tables 4.2.6.8 and 6.1.1.4'
H H 0.0000 0.0000 'International Tables Vol C Tables 4.2.6.8 and 6.1.1.4'
F F 0.0171 0.0103 'International Tables Vol C Tables 4.2.6.8 and 6.1.1.4'
N N 0.0061 0.0033 'International Tables Vol C Tables 4.2.6.8 and 6.1.1.4'
O O 0.0106 0.0060 'International Tables Vol C Tables 4.2.6.8 and 6.1.1.4'

loop_
_geom_angle_atom_site_label_1
_geom_angle_atom_site_label_2
_geom_angle_atom_site_label_3
_geom_angle
_geom_angle_site_symmetry_1
_geom_angle_site_symmetry_3
_geom_angle_publ_flag
C9 O1 C1 113.9(8) . . ?
C10 C11 C6 120.8(9) . . ?
C10 C11 C5 121.6(5) . . ?
C6 C11 C5 117.6(8) . . ?
C3 N3 C10 121.9(10) . . ?
C3 N3 C2 121.7(5) . . ?
C10 N3 C2 115.5(10) . . ?
C8 N1 C14 117.1(5) . . ?
C8 N1 C17 111.3(5) . . ?
C14 N1 C17 112.5(8) . . ?
C6 C7 F1 117.6(9) . . ?
C6 C7 C8 125.8(6) . . ?
F1 C7 C8 116.6(10) . . ?
C9 C10 C11 119.9(5) . . ?
C9 C10 N3 122.1(10) . . ?
C11 C10 N3 117.9(10) . . ?
N3 C3 C4 122.7(6) . . ?
N3 C3 H3 118.7 . . ?
C4 C3 H3 118.7 . . ?
C7 C8 C9 116.2(11) . . ?
C7 C8 N1 117.9(6) . . ?
C9 C8 N1 125.8(11) . . ?
C13 O3 H3A 109.5 . . ?
C3 C4 C5 120.9(10) . . ?
C3 C4 C13 120.5(6) . . ?
C5 C4 C13 118.6(10) . . ?
C7 C6 C11 116.2(9) . . ?
C7 C6 H6 121.9 . . ?
C11 C6 H6 121.9 . . ?
C10 C9 O1 122.6(5) . . ?
C10 C9 C8 121.0(10) . . ?
O1 C9 C8 116.3(10) . . ?
C16 N2 C15 111.8(8) . . ?
C16 N2 C18 110.7(4) . . ?
C15 N2 C18 110.1(4) . . ?
O4 C13 O3 121.0(10) . . ?
O4 C13 C4 122.7(9) . . ?
O3 C13 C4 116.4(6) . . ?
N2 C16 C17 111.4(4) . . ?
N2 C16 H16A 109.4 . . ?
C17 C16 H16A 109.4 . . ?
N2 C16 H16B 109.4 . . ?
C17 C16 H16B 109.4 . . ?
H16A C16 H16B 108.0 . . ?
O2 C5 C4 123.6(10) . . ?
O2 C5 C11 121.4(5) . . ?
C4 C5 C11 115.0(9) . . ?
O1 C1 C2 111.6(5) . . ?
O1 C1 H1A 109.3 . . ?
C2 C1 H1A 109.3 . . ?
O1 C1 H1B 109.3 . . ?
C2 C1 H1B 109.3 . . ?
H1A C1 H1B 108.0 . . ?
C2 C12 H12A 109.5 . . ?
C2 C12 H12B 109.5 . . ?
H12A C12 H12B 109.5 . . ?
C2 C12 H12C 109.5 . . ?
H12A C12 H12C 109.5 . . ?
H12B C12 H12C 109.5 . . ?
N3 C2 C12 110.4(7) . . ?
N3 C2 C1 109.3(5) . . ?
C12 C2 C1 111.2(10) . . ?
N3 C2 H2 108.6 . . ?
C12 C2 H2 108.6 . . ?
C1 C2 H2 108.6 . . ?
N1 C17 C16 109.2(5) . . ?
N1 C17 H17A 109.8 . . ?
C16 C17 H17A 109.8 . . ?
N1 C17 H17B 109.8 . . ?
C16 C17 H17B 109.8 . . ?
H17A C17 H17B 108.3 . . ?
N2 C15 C14 110.2(4) . . ?
N2 C15 H15A 109.6 . . ?
C14 C15 H15A 109.6 . . ?
N2 C15 H15B 109.6 . . ?
C14 C15 H15B 109.6 . . ?
H15A C15 H15B 108.1 . . ?
N2 C18 H18A 109.5 . . ?
N2 C18 H18B 109.5 . . ?
H18A C18 H18B 109.5 . . ?
N2 C18 H18C 109.5 . . ?
H18A C18 H18C 109.5 . . ?
H18B C18 H18C 109.5 . . ?
N1 C14 C15 108.2(5) . . ?
N1 C14 H14A 110.1 . . ?
C15 C14 H14A 110.1 . . ?
N1 C14 H14B 110.1 . . ?
C15 C14 H14B 110.1 . . ?
H14A C14 H14B 108.4 . . ?

loop_
_geom_bond_atom_site_label_1
_geom_bond_atom_site_label_2
_geom_bond_distance
_geom_bond_site_symmetry_2
_geom_bond_publ_flag
F1 C7 1.361(5) . ?
O1 C9 1.372(13) . ?
O1 C1 1.439(5) . ?
O4 C13 1.230(6) . ?
C11 C10 1.384(12) . ?
C11 C6 1.416(6) . ?
C11 C5 1.468(10) . ?
O2 C5 1.245(11) . ?
N3 C3 1.335(15) . ?
N3 C10 1.392(6) . ?
N3 C2 1.480(15) . ?
N1 C8 1.411(14) . ?
N1 C14 1.450(10) . ?
N1 C17 1.471(8) . ?
C7 C6 1.344(14) . ?
C7 C8 1.380(16) . ?
C10 C9 1.366(14) . ?
C3 C4 1.348(16) . ?
C3 H3 0.9300 . ?
C8 C9 1.403(7) . ?
O3 C13 1.313(13) . ?
O3 H3A 0.8200 . ?
C4 C5 1.430(7) . ?
C4 C13 1.482(14) . ?
C6 H6 0.9300 . ?
N2 C16 1.439(9) . ?
N2 C15 1.458(9) . ?
N2 C18 1.461(8) . ?
C16 C17 1.505(9) . ?
C16 H16A 0.9700 . ?
C16 H16B 0.9700 . ?
C1 C2 1.511(12) . ?
C1 H1A 0.9700 . ?
C1 H1B 0.9700 . ?
C12 C2 1.502(9) . ?
C12 H12A 0.9600 . ?
C12 H12B 0.9600 . ?
C12 H12C 0.9600 . ?
C2 H2 0.9800 . ?
C17 H17A 0.9700 . ?
C17 H17B 0.9700 . ?
C15 C14 1.491(9) . ?
C15 H15A 0.9700 . ?
C15 H15B 0.9700 . ?
C18 H18A 0.9600 . ?
C18 H18B 0.9600 . ?
C18 H18C 0.9600 . ?
C14 H14A 0.9700 . ?
C14 H14B 0.9700 . ?

loop_
_geom_torsion_atom_site_label_1
_geom_torsion_atom_site_label_2
_geom_torsion_atom_site_label_3
_geom_torsion_atom_site_label_4
_geom_torsion
_geom_torsion_site_symmetry_1
_geom_torsion_site_symmetry_2
_geom_torsion_site_symmetry_3
_geom_torsion_site_symmetry_4
_geom_torsion_publ_flag
C6 C11 C10 C9 2.5(8) . . . . ?
C5 C11 C10 C9 -178.8(6) . . . . ?
C6 C11 C10 N3 -176.4(5) . . . . ?
C5 C11 C10 N3 2.3(8) . . . . ?
C3 N3 C10 C9 179.5(6) . . . . ?
C2 N3 C10 C9 -11.5(8) . . . . ?
C3 N3 C10 C11 -1.6(9) . . . . ?
C2 N3 C10 C11 167.4(5) . . . . ?
C10 N3 C3 C4 -0.6(10) . . . . ?
C2 N3 C3 C4 -169.0(6) . . . . ?
C6 C7 C8 C9 0.7(10) . . . . ?
F1 C7 C8 C9 -177.7(4) . . . . ?
C6 C7 C8 N1 176.6(6) . . . . ?
F1 C7 C8 N1 -1.9(8) . . . . ?
C14 N1 C8 C7 141.0(7) . . . . ?
C17 N1 C8 C7 -87.6(7) . . . . ?
C14 N1 C8 C9 -43.7(8) . . . . ?
C17 N1 C8 C9 87.7(7) . . . . ?
N3 C3 C4 C5 2.2(10) . . . . ?
N3 C3 C4 C13 -179.4(6) . . . . ?
F1 C7 C6 C11 177.9(4) . . . . ?
C8 C7 C6 C11 -0.5(10) . . . . ?
C10 C11 C6 C7 -1.1(9) . . . . ?
C5 C11 C6 C7 -179.8(5) . . . . ?
C11 C10 C9 O1 -177.9(5) . . . . ?
N3 C10 C9 O1 1.0(9) . . . . ?
C11 C10 C9 C8 -2.3(9) . . . . ?
N3 C10 C9 C8 176.6(5) . . . . ?
C1 O1 C9 C10 -20.0(7) . . . . ?
C1 O1 C9 C8 164.3(4) . . . . ?
C7 C8 C9 C10 0.7(9) . . . . ?
N1 C8 C9 C10 -174.7(6) . . . . ?
C7 C8 C9 O1 176.5(6) . . . . ?
N1 C8 C9 O1 1.1(8) . . . . ?
C3 C4 C13 O4 3.9(9) . . . . ?
C5 C4 C13 O4 -177.7(5) . . . . ?
C3 C4 C13 O3 -175.6(6) . . . . ?
C5 C4 C13 O3 2.8(8) . . . . ?
C15 N2 C16 C17 -55.7(6) . . . . ?
C18 N2 C16 C17 -178.9(5) . . . . ?
C3 C4 C5 O2 176.8(6) . . . . ?
C13 C4 C5 O2 -1.6(9) . . . . ?
C3 C4 C5 C11 -1.5(8) . . . . ?
C13 C4 C5 C11 -179.9(5) . . . . ?
C10 C11 C5 O2 -179.1(6) . . . . ?
C6 C11 C5 O2 -0.4(8) . . . . ?
C10 C11 C5 C4 -0.8(8) . . . . ?
C6 C11 C5 C4 177.9(5) . . . . ?
C9 O1 C1 C2 47.9(8) . . . . ?
C3 N3 C2 C12 84.5(8) . . . . ?
C10 N3 C2 C12 -84.5(7) . . . . ?
C3 N3 C2 C1 -152.9(5) . . . . ?
C10 N3 C2 C1 38.1(6) . . . . ?
O1 C1 C2 N3 -56.8(8) . . . . ?
O1 C1 C2 C12 65.4(10) . . . . ?
C8 N1 C17 C16 169.5(6) . . . . ?
C14 N1 C17 C16 -56.8(6) . . . . ?
N2 C16 C17 N1 53.5(8) . . . . ?
C16 N2 C15 C14 58.5(6) . . . . ?
C18 N2 C15 C14 -178.0(5) . . . . ?
C8 N1 C14 C15 -169.6(6) . . . . ?
C17 N1 C14 C15 59.6(6) . . . . ?
N2 C15 C14 N1 -59.0(8) . . . . ?
